data_4105760
loop_
_publ_author_name
'Xin Cui'
'Xue Xu'
'Hongjian Lu'
'Shifa Zhu'
'Lukasz Wojtas'
'X. Peter Zhang'

_publ_section_title
;
 Enantioselective Cyclopropenation of Alkynes with
 Acceptor/Acceptor-Substituted Diazo Reagents via Co(II)-Based
 Metalloradical Catalysis
;
_journal_name_full 'Journal of the American Chemical Society'
_journal_page_first 3304
_journal_page_last 3307
_journal_paper_doi 10.1021/ja111334j
_journal_volume 133
_journal_year 2011
_chemical_absolute_configuration ad
_chemical_formula_moiety 'C18 H23 N O2 S'
_chemical_formula_sum 'C18 H23 N O2 S'
_chemical_formula_weight 317.43
_chemical_name_systematic
;
 ?
;
_space_group_IT_number 19
_space_group_name_Hall 'P 2ac 2ab'
_symmetry_cell_setting orthorhombic
_symmetry_space_group_name_Hall 'P 2ac 2ab'
_symmetry_space_group_name_H-M 'P 21 21 21'
_atom_sites_solution_hydrogens geom
_atom_sites_solution_primary direct
_atom_sites_solution_secondary difmap
_audit_creation_method SHELXL-97
_cell_angle_alpha 90.00
_cell_angle_beta 90.00
_cell_angle_gamma 90.00
_cell_formula_units_Z 4
_cell_length_a 5.5837(2)
_cell_length_b 11.9770(4)
_cell_length_c 26.7431(9)
_cell_measurement_reflns_used 4965
_cell_measurement_temperature 100(2)
_cell_measurement_theta_max 66.4
_cell_measurement_theta_min 3.3
_cell_volume 1788.47(11)
_computing_cell_refinement 'APEX2 (Bruker, 2010); SAINT (Bruker, 2009)'
_computing_data_collection 'APEX2 (Bruker, 2010)'
_computing_data_reduction 'SAINT (Bruker, 2009);XPREP(Sheldrick,2008)'
_computing_publication_material 'APEX2 (Bruker, 2010)'
_computing_structure_refinement 'SHELXL-97 (Sheldrick, 2008)'
_computing_structure_solution 'SHELXS-97 (Sheldrick, 2008)'
_diffrn_ambient_temperature 100(2)
_diffrn_measured_fraction_theta_full 0.981
_diffrn_measured_fraction_theta_max 0.981
_diffrn_measurement_device_type 'BRUKER SMART APEXII CCD'
_diffrn_measurement_method 'omega scans'
_diffrn_radiation_monochromator graphite
_diffrn_radiation_source 'fine-focus sealed tube'
_diffrn_radiation_type CuK\a
_diffrn_radiation_wavelength 1.54178
_diffrn_reflns_av_R_equivalents 0.0488
_diffrn_reflns_av_sigmaI/netI 0.0347
_diffrn_reflns_limit_h_max 6
_diffrn_reflns_limit_h_min -5
_diffrn_reflns_limit_k_max 14
_diffrn_reflns_limit_k_min -14
_diffrn_reflns_limit_l_max 31
_diffrn_reflns_limit_l_min -30
_diffrn_reflns_number 16860
_diffrn_reflns_theta_full 66.71
_diffrn_reflns_theta_max 66.71
_diffrn_reflns_theta_min 3.31
_exptl_absorpt_coefficient_mu 1.652
_exptl_absorpt_correction_T_max 0.9220
_exptl_absorpt_correction_T_min 0.7336
_exptl_absorpt_correction_type multi-scan
_exptl_absorpt_process_details 'SADABS; (Sheldrick, 2003)'
_exptl_crystal_colour colorless
_exptl_crystal_density_diffrn 1.179
_exptl_crystal_description plate
_exptl_crystal_F_000 680
_exptl_crystal_size_max 0.20
_exptl_crystal_size_mid 0.10
_exptl_crystal_size_min 0.05
_refine_diff_density_max 0.302
_refine_diff_density_min -0.187
_refine_diff_density_rms 0.038
_refine_ls_abs_structure_details 'Flack H D (1983), Acta Cryst. A39, 876-881'
_refine_ls_abs_structure_Flack 0.013(18)
_refine_ls_extinction_method none
_refine_ls_goodness_of_fit_ref 1.049
_refine_ls_hydrogen_treatment constr
_refine_ls_matrix_type full
_refine_ls_number_parameters 304
_refine_ls_number_reflns 3121
_refine_ls_number_restraints 0
_refine_ls_restrained_S_all 1.049
_refine_ls_R_factor_all 0.0382
_refine_ls_R_factor_gt 0.0347
_refine_ls_shift/su_max 0.001
_refine_ls_shift/su_mean 0.000
_refine_ls_structure_factor_coef Fsqd
_refine_ls_weighting_details 'calc w=1/[\s^2^(Fo^2^)+(0.0532P)^2^+0.2000P] where P=(Fo^2^+2Fc^2^)/3'
_refine_ls_weighting_scheme calc
_refine_ls_wR_factor_gt 0.0862
_refine_ls_wR_factor_ref 0.0880
_reflns_number_gt 2890
_reflns_number_total 3121
_reflns_threshold_expression >2sigma(I)
_cod_data_source_file ja111334j_si_004.cif
_cod_data_source_block 4a
_cod_database_code 4105760

loop_
_symmetry_equiv_pos_as_xyz
'x, y, z'
'-x+1/2, -y, z+1/2'
'x+1/2, -y+1/2, -z'
'-x, y+1/2, -z+1/2'

loop_
_atom_site_label
_atom_site_type_symbol
_atom_site_fract_x
_atom_site_fract_y
_atom_site_fract_z
_atom_site_U_iso_or_equiv
_atom_site_adp_type
_atom_site_occupancy
_atom_site_symmetry_multiplicity
_atom_site_calc_flag
_atom_site_refinement_flags
_atom_site_disorder_assembly
_atom_site_disorder_group
S1 S 0.68710(10) 0.83653(4) 0.033485(16) 0.02550(13) Uani 1 1 d . . .
O1A O 0.5447(7) 0.6967(4) 0.21153(14) 0.0246(8) Uani 0.50 1 d P A 1
O2A O 0.302(3) 0.6256(10) 0.1518(3) 0.0264(16) Uani 0.50 1 d P A 1
C10A C 0.4816(10) 0.6734(5) 0.1650(2) 0.0196(15) Uiso 0.50 1 d P A 1
C19A C 0.4048(8) 0.6563(4) 0.25561(14) 0.0281(9) Uani 0.50 1 d P A 1
C21A C 0.4165(13) 0.5315(6) 0.2573(3) 0.0498(18) Uani 0.50 1 d P A 1
H21A H 0.3402 0.5006 0.2273 0.075 Uiso 0.50 1 calc PR A 1
H21B H 0.3326 0.5045 0.2871 0.075 Uiso 0.50 1 calc PR A 1
H21C H 0.5843 0.5077 0.2585 0.075 Uiso 0.50 1 calc PR A 1
C22A C 0.1527(10) 0.7021(6) 0.2538(2) 0.0464(14) Uani 0.50 1 d P A 1
H22A H 0.1579 0.7820 0.2458 0.070 Uiso 0.50 1 calc PR A 1
H22B H 0.0758 0.6916 0.2864 0.070 Uiso 0.50 1 calc PR A 1
H22C H 0.0610 0.6626 0.2281 0.070 Uiso 0.50 1 calc PR A 1
C23A C 0.5438(9) 0.7079(5) 0.29854(16) 0.0374(11) Uani 0.50 1 d P A 1
H23A H 0.7094 0.6809 0.2978 0.056 Uiso 0.50 1 calc PR A 1
H23B H 0.4692 0.6866 0.3303 0.056 Uiso 0.50 1 calc PR A 1
H23C H 0.5425 0.7894 0.2952 0.056 Uiso 0.50 1 calc PR A 1
O1B O 0.5366(7) 0.6424(4) 0.20255(13) 0.0245(8) Uani 0.50 1 d P A 2
O2B O 0.284(2) 0.6135(10) 0.1374(3) 0.0259(16) Uani 0.50 1 d P A 2
C10B C 0.4628(12) 0.6514(5) 0.1557(2) 0.0212(15) Uiso 0.50 1 d P A 2
C19B C 0.4002(9) 0.5702(5) 0.2388(2) 0.0277(12) Uani 0.50 1 d P A 2
C21B C 0.4074(10) 0.4511(4) 0.22060(19) 0.0394(12) Uani 0.50 1 d P A 2
H21D H 0.5739 0.4291 0.2145 0.059 Uiso 0.50 1 calc PR A 2
H21E H 0.3155 0.4447 0.1895 0.059 Uiso 0.50 1 calc PR A 2
H21F H 0.3374 0.4020 0.2460 0.059 Uiso 0.50 1 calc PR A 2
C22B C 0.5435(12) 0.5846(5) 0.28635(18) 0.0503(14) Uani 0.50 1 d P A 2
H22D H 0.4744 0.5380 0.3128 0.075 Uiso 0.50 1 calc PR A 2
H22E H 0.5391 0.6631 0.2967 0.075 Uiso 0.50 1 calc PR A 2
H22F H 0.7098 0.5621 0.2804 0.075 Uiso 0.50 1 calc PR A 2
C23B C 0.1508(10) 0.6141(5) 0.24548(19) 0.0402(12) Uani 0.50 1 d P A 2
H23D H 0.0586 0.6013 0.2148 0.060 Uiso 0.50 1 calc PR A 2
H23E H 0.1571 0.6943 0.2526 0.060 Uiso 0.50 1 calc PR A 2
H23F H 0.0736 0.5753 0.2734 0.060 Uiso 0.50 1 calc PR A 2
C1A C 0.880(2) 0.4450(10) 0.1144(3) 0.0273(18) Uani 0.50 1 d P B 1
H1A H 1.0006 0.4777 0.1346 0.033 Uiso 0.50 1 calc PR B 1
C2A C 0.8510(12) 0.3297(5) 0.1150(3) 0.0374(14) Uani 0.50 1 d P B 1
H2A H 0.9517 0.2854 0.1357 0.045 Uiso 0.50 1 calc PR B 1
C3A C 0.679(2) 0.2791(9) 0.0862(3) 0.035(2) Uani 0.50 1 d P B 1
H3A H 0.6578 0.2004 0.0865 0.042 Uiso 0.50 1 calc PR B 1
C4A C 0.535(2) 0.3477(14) 0.0564(6) 0.031(3) Uani 0.50 1 d P B 1
H4A H 0.4154 0.3148 0.0359 0.037 Uiso 0.50 1 calc PR B 1
C5A C 0.5636(19) 0.4620(11) 0.0559(4) 0.026(2) Uani 0.50 1 d P B 1
H5A H 0.4635 0.5070 0.0354 0.031 Uiso 0.50 1 calc PR B 1
C6A C 0.7407(12) 0.5121(5) 0.0859(2) 0.016(2) Uiso 0.50 1 d P B 1
C6B C 0.6942(13) 0.5175(5) 0.0823(2) 0.020(2) Uiso 0.50 1 d P B 2
C1B C 0.880(2) 0.4423(11) 0.0956(3) 0.033(2) Uani 0.50 1 d P B 2
H1B H 1.0257 0.4694 0.1094 0.040 Uiso 0.50 1 calc PR B 2
C2B C 0.8466(12) 0.3280(5) 0.0879(3) 0.0384(13) Uani 0.50 1 d P B 2
H2B H 0.9686 0.2763 0.0967 0.046 Uiso 0.50 1 calc PR B 2
C3B C 0.637(2) 0.2916(10) 0.0678(4) 0.035(2) Uani 0.50 1 d P B 2
H3B H 0.6163 0.2139 0.0623 0.041 Uiso 0.50 1 calc PR B 2
C4B C 0.456(2) 0.3620(14) 0.0553(6) 0.028(3) Uani 0.50 1 d P B 2
H4B H 0.3107 0.3339 0.0418 0.034 Uiso 0.50 1 calc PR B 2
C5B C 0.4882(18) 0.4753(10) 0.0624(4) 0.0214(18) Uani 0.50 1 d P B 2
H5B H 0.3634 0.5251 0.0531 0.026 Uiso 0.50 1 calc PR B 2
C7 C 0.7658(4) 0.63743(15) 0.08607(7) 0.0210(4) Uani 1 1 d . . .
H7 H 0.9326 0.6609 0.0774 0.025 Uiso 1 1 calc R B 1
N1 N 0.9349(5) 0.86375(17) 0.16472(7) 0.0454(6) Uani 1 1 d . B .
C8 C 0.5883(4) 0.72362(17) 0.07131(7) 0.0240(4) Uani 1 1 d . A .
H8 H 0.4261 0.6940 0.0627 0.029 Uiso 1 1 calc R . .
C9 C 0.6556(4) 0.71418(16) 0.12677(7) 0.0226(4) Uani 1 1 d . A .
C15 C 0.8128(5) 0.79656(17) 0.14811(7) 0.0275(4) Uani 1 1 d . . .
C16 C 0.4292(4) 0.92920(18) 0.03863(9) 0.0345(5) Uani 1 1 d . . .
H16A H 0.4507 0.9916 0.0148 0.041 Uiso 1 1 calc R . .
H16B H 0.2846 0.8874 0.0282 0.041 Uiso 1 1 calc R . .
C17 C 0.3844(4) 0.97775(19) 0.09007(8) 0.0329(5) Uani 1 1 d . . .
H17A H 0.5299 1.0170 0.1018 0.040 Uiso 1 1 calc R . .
H17B H 0.3487 0.9168 0.1139 0.040 Uiso 1 1 calc R . .
C18 C 0.1749(5) 1.05911(18) 0.08841(9) 0.0363(5) Uani 1 1 d . . .
H18A H 0.2117 1.1200 0.0652 0.055 Uiso 1 1 calc R . .
H18B H 0.1474 1.0898 0.1219 0.055 Uiso 1 1 calc R . .
H18C H 0.0307 1.0199 0.0771 0.055 Uiso 1 1 calc R . .

loop_
_atom_site_aniso_label
_atom_site_aniso_U_11
_atom_site_aniso_U_22
_atom_site_aniso_U_33
_atom_site_aniso_U_23
_atom_site_aniso_U_13
_atom_site_aniso_U_12
S1 0.0358(3) 0.0210(2) 0.0197(2) 0.00517(19) 0.0012(2) -0.0023(2)
O1A 0.0253(19) 0.028(2) 0.0209(17) 0.0035(16) 0.0017(12) -0.0033(19)
O2A 0.031(3) 0.029(3) 0.019(4) -0.003(3) 0.000(4) -0.006(2)
C19A 0.029(2) 0.039(3) 0.0162(18) 0.006(2) 0.0049(15) -0.002(2)
C21A 0.065(4) 0.047(4) 0.038(4) 0.019(3) 0.000(3) -0.006(3)
C22A 0.033(3) 0.078(4) 0.028(2) 0.011(3) 0.007(2) 0.008(3)
C23A 0.033(3) 0.061(3) 0.018(2) 0.008(2) 0.0022(17) 0.000(2)
O1B 0.0254(18) 0.031(2) 0.0170(17) 0.0077(16) 0.0004(13) -0.0045(18)
O2B 0.022(3) 0.034(3) 0.022(4) -0.001(3) -0.001(3) -0.006(2)
C19B 0.026(2) 0.040(4) 0.017(3) 0.011(2) 0.001(2) 0.001(2)
C21B 0.045(3) 0.034(3) 0.039(3) 0.014(2) 0.012(2) -0.001(2)
C22B 0.059(4) 0.069(4) 0.023(2) 0.017(2) -0.004(2) -0.019(3)
C23B 0.036(3) 0.049(3) 0.036(3) 0.014(2) 0.022(2) 0.009(3)
C1A 0.028(3) 0.020(3) 0.033(5) 0.002(4) 0.003(4) 0.0007(19)
C2A 0.040(3) 0.022(2) 0.050(3) 0.004(3) -0.007(3) 0.005(2)
C3A 0.032(4) 0.013(3) 0.059(6) 0.011(4) 0.004(5) 0.001(3)
C4A 0.026(7) 0.026(5) 0.040(3) -0.001(3) -0.004(6) -0.001(6)
C5A 0.026(6) 0.027(4) 0.024(4) 0.002(3) 0.002(4) 0.001(4)
C1B 0.029(3) 0.030(3) 0.040(5) 0.002(5) 0.004(5) 0.000(2)
C2B 0.035(3) 0.026(3) 0.055(4) 0.006(3) 0.005(3) 0.007(3)
C3B 0.047(7) 0.015(4) 0.042(5) 0.009(4) 0.009(4) 0.001(4)
C4B 0.025(6) 0.026(5) 0.034(3) -0.005(3) 0.004(5) -0.008(5)
C5B 0.019(6) 0.020(4) 0.025(3) 0.000(3) 0.005(3) -0.005(3)
C7 0.0249(12) 0.0219(10) 0.0162(8) -0.0004(7) 0.0008(7) -0.0030(7)
N1 0.0833(17) 0.0311(11) 0.0218(9) -0.0011(8) -0.0046(10) -0.0181(11)
C8 0.0269(11) 0.0218(10) 0.0235(9) 0.0041(8) -0.0007(8) -0.0045(8)
C9 0.0254(12) 0.0205(9) 0.0219(9) 0.0047(8) 0.0010(8) 0.0014(8)
C15 0.0459(12) 0.0198(9) 0.0166(9) 0.0017(7) 0.0045(10) 0.0014(11)
C16 0.0458(14) 0.0264(11) 0.0312(11) 0.0107(10) -0.0059(10) -0.0003(10)
C17 0.0379(14) 0.0264(11) 0.0346(11) 0.0024(9) -0.0062(9) -0.0021(9)
C18 0.0419(14) 0.0227(11) 0.0445(12) 0.0019(9) -0.0037(11) 0.0018(11)

loop_
_atom_type_symbol
_atom_type_description
_atom_type_scat_dispersion_real
_atom_type_scat_dispersion_imag
_atom_type_scat_source
C C 0.0181 0.0091 'International Tables Vol C Tables 4.2.6.8 and 6.1.1.4'
H H 0.0000 0.0000 'International Tables Vol C Tables 4.2.6.8 and 6.1.1.4'
N N 0.0311 0.0180 'International Tables Vol C Tables 4.2.6.8 and 6.1.1.4'
O O 0.0492 0.0322 'International Tables Vol C Tables 4.2.6.8 and 6.1.1.4'
S S 0.3331 0.5567 'International Tables Vol C Tables 4.2.6.8 and 6.1.1.4'

loop_
_geom_angle_atom_site_label_1
_geom_angle_atom_site_label_2
_geom_angle_atom_site_label_3
_geom_angle
C8 S1 C16 100.09(10)
C10A O1A C19A 122.3(4)
O2A C10A O1A 126.5(6)
O2A C10A C9 119.8(6)
O1A C10A C9 113.6(4)
O1A C19A C21A 108.9(5)
O1A C19A C22A 110.1(4)
C21A C19A C22A 113.8(5)
O1A C19A C23A 101.4(4)
C21A C19A C23A 111.2(5)
C22A C19A C23A 110.7(4)
C10B O1B C19B 119.9(5)
O2B C10B O1B 127.8(7)
O2B C10B C9 124.5(6)
O1B C10B C9 107.5(5)
C23B C19B O1B 110.2(5)
C23B C19B C21B 113.3(5)
O1B C19B C21B 108.8(4)
C23B C19B C22B 110.5(5)
O1B C19B C22B 102.0(4)
C21B C19B C22B 111.4(5)
C19B C21B H21D 109.5
C19B C21B H21E 109.5
H21D C21B H21E 109.5
C19B C21B H21F 109.5
H21D C21B H21F 109.5
H21E C21B H21F 109.5
C19B C22B H22D 109.5
C19B C22B H22E 109.5
H22D C22B H22E 109.5
C19B C22B H22F 109.5
H22D C22B H22F 109.5
H22E C22B H22F 109.5
C19B C23B H23D 109.5
C19B C23B H23E 109.5
H23D C23B H23E 109.5
C19B C23B H23F 109.5
H23D C23B H23F 109.5
H23E C23B H23F 109.5
C6A C1A C2A 122.1(8)
C6A C1A H1A 119.0
C2A C1A H1A 119.0
C3A C2A C1A 120.8(7)
C3A C2A H2A 119.6
C1A C2A H2A 119.6
C2A C3A C4A 117.5(11)
C2A C3A H3A 121.2
C4A C3A H3A 121.2
C5A C4A C3A 121.6(13)
C5A C4A H4A 119.2
C3A C4A H4A 119.2
C4A C5A C6A 120.0(10)
C4A C5A H5A 120.0
C6A C5A H5A 120.0
C1A C6A C5A 118.1(8)
C1A C6A C7 122.5(6)
C5A C6A C7 119.5(7)
C5B C6B C1B 118.7(8)
C5B C6B C7 127.4(6)
C1B C6B C7 113.4(7)
C2B C1B C6B 119.1(9)
C2B C1B H1B 120.4
C6B C1B H1B 120.4
C3B C2B C1B 119.2(9)
C3B C2B H2B 120.4
C1B C2B H2B 120.4
C4B C3B C2B 122.6(11)
C4B C3B H3B 118.7
C2B C3B H3B 118.7
C3B C4B C5B 118.7(12)
C3B C4B H4B 120.7
C5B C4B H4B 120.7
C6B C5B C4B 121.7(9)
C6B C5B H5B 119.1
C4B C5B H5B 119.1
C8 C7 C6B 118.2(3)
C8 C7 C6A 129.0(3)
C8 C7 C9 60.66(13)
C6B C7 C9 120.7(3)
C6A C7 C9 123.8(3)
C8 C7 H7 111.4
C6B C7 H7 120.2
C6A C7 H7 111.4
C9 C7 H7 111.4
C7 C8 C9 61.85(13)
C7 C8 S1 118.27(15)
C9 C8 S1 122.04(15)
C7 C8 H8 114.8
C9 C8 H8 114.8
S1 C8 H8 114.8
C15 C9 C10A 110.5(3)
C15 C9 C10B 124.6(3)
C15 C9 C8 118.84(16)
C10A C9 C8 121.8(3)
C10B C9 C8 110.8(3)
C15 C9 C7 116.29(18)
C10A C9 C7 123.0(3)
C10B C9 C7 110.1(3)
C8 C9 C7 57.49(13)
N1 C15 C9 178.6(3)
C17 C16 S1 115.63(16)
C17 C16 H16A 108.4
S1 C16 H16A 108.4
C17 C16 H16B 108.4
S1 C16 H16B 108.4
H16A C16 H16B 107.4
C16 C17 C18 110.24(19)
C16 C17 H17A 109.6
C18 C17 H17A 109.6
C16 C17 H17B 109.6
C18 C17 H17B 109.6
H17A C17 H17B 108.1
C17 C18 H18A 109.5
C17 C18 H18B 109.5
H18A C18 H18B 109.5
C17 C18 H18C 109.5
H18A C18 H18C 109.5
H18B C18 H18C 109.5

loop_
_geom_bond_atom_site_label_1
_geom_bond_atom_site_label_2
_geom_bond_distance
S1 C8 1.777(2)
S1 C16 1.823(2)
O1A C10A 1.324(7)
O1A C19A 1.495(5)
O2A C10A 1.207(15)
C10A C9 1.492(6)
C19A C21A 1.497(9)
C19A C22A 1.511(7)
C19A C23A 1.517(7)
C21A H21A 0.9800
C21A H21B 0.9800
C21A H21C 0.9800
C22A H22A 0.9800
C22A H22B 0.9800
C22A H22C 0.9800
C23A H23A 0.9800
C23A H23B 0.9800
C23A H23C 0.9800
O1B C10B 1.323(7)
O1B C19B 1.505(7)
O2B C10B 1.202(15)
C10B C9 1.525(7)
C19B C23B 1.499(7)
C19B C21B 1.508(8)
C19B C22B 1.513(7)
C21B H21D 0.9800
C21B H21E 0.9800
C21B H21F 0.9800
C22B H22D 0.9800
C22B H22E 0.9800
C22B H22F 0.9800
C23B H23D 0.9800
C23B H23E 0.9800
C23B H23F 0.9800
C1A C6A 1.353(14)
C1A C2A 1.390(13)
C1A H1A 0.9500
C2A C3A 1.374(13)
C2A H2A 0.9500
C3A C4A 1.397(14)
C3A H3A 0.9500
C4A C5A 1.38(2)
C4A H4A 0.9500
C5A C6A 1.407(16)
C5A H5A 0.9500
C6A C7 1.507(6)
C6B C5B 1.365(16)
C6B C1B 1.419(15)
C6B C7 1.495(6)
C1B C2B 1.397(14)
C1B H1B 0.9500
C2B C3B 1.360(14)
C2B H2B 0.9500
C3B C4B 1.357(13)
C3B H3B 0.9500
C4B C5B 1.38(2)
C4B H4B 0.9500
C5B H5B 0.9500
C7 C8 1.484(3)
C7 C9 1.552(3)
C7 H7 1.0000
N1 C15 1.144(3)
C8 C9 1.534(3)
C8 H8 1.0000
C9 C15 1.438(3)
C16 C17 1.514(3)
C16 H16A 0.9900
C16 H16B 0.9900
C17 C18 1.523(3)
C17 H17A 0.9900
C17 H17B 0.9900
C18 H18A 0.9800
C18 H18B 0.9800
C18 H18C 0.9800
